data_1516187
loop_
_publ_author_name
'Choe, Tina'
'Khan, Saeed I.'
'Garcia-Garibay, Miguel A'

_publ_section_title
;
 Combination vs. disproportionation in dialkyl biradicals. Selectivity
 reversal in a crystalline solid.
;
_journal_issue 5
_journal_name_full
'Photochemical &amp; photobiological sciences : Official journal of the European Photochemistry Association and the European Society for Photobiology'
_journal_page_first 449
_journal_page_last 451
_journal_paper_doi 10.1039/b603909j
_journal_volume 5
_journal_year 2006
_chemical_formula_moiety 'C22 H22 O4'
_chemical_formula_sum 'C22 H22 O4'
_chemical_formula_weight 350.40
_chemical_name_systematic
;
?
;
_space_group_IT_number 14
_symmetry_cell_setting monoclinic
_symmetry_space_group_name_Hall '-P 2ybc'
_symmetry_space_group_name_H-M 'P 1 21/c 1'
_atom_sites_solution_hydrogens geom
_atom_sites_solution_primary direct
_atom_sites_solution_secondary difmap
_audit_creation_method SHELXL-97
_cell_angle_alpha 90.00
_cell_angle_beta 90.134(2)
_cell_angle_gamma 90.00
_cell_formula_units_Z 4
_cell_length_a 14.8162(12)
_cell_length_b 14.8987(12)
_cell_length_c 8.3482(7)
_cell_measurement_reflns_used 2649
_cell_measurement_temperature 298(2)
_cell_measurement_theta_max 22.35
_cell_measurement_theta_min 2.73
_cell_volume 1842.8(3)
_computing_cell_refinement 'Bruker SMART'
_computing_data_collection 'Bruker SMART'
_computing_data_reduction 'Bruker SAINT'
_computing_molecular_graphics 'Bruker SHELXTL'
_computing_publication_material 'Bruker SHELXTL'
_computing_structure_refinement 'SHELXL-97 (Sheldrick, 1997)'
_computing_structure_solution 'SHELXS-97 (Sheldrick, 1990)'
_diffrn_ambient_temperature 298(2)
_diffrn_measured_fraction_theta_full 0.997
_diffrn_measured_fraction_theta_max 0.972
_diffrn_measurement_device_type 'CCD area detector'
_diffrn_measurement_method 'phi and omega scans'
_diffrn_radiation_monochromator graphite
_diffrn_radiation_source 'fine-focus sealed tube'
_diffrn_radiation_type MoK\a
_diffrn_radiation_wavelength 0.71073
_diffrn_reflns_av_R_equivalents 0.0477
_diffrn_reflns_av_sigmaI/netI 0.0625
_diffrn_reflns_limit_h_max 19
_diffrn_reflns_limit_h_min -19
_diffrn_reflns_limit_k_max 19
_diffrn_reflns_limit_k_min -19
_diffrn_reflns_limit_l_max 11
_diffrn_reflns_limit_l_min -10
_diffrn_reflns_number 16259
_diffrn_reflns_theta_full 27.00
_diffrn_reflns_theta_max 28.30
_diffrn_reflns_theta_min 1.94
_exptl_absorpt_coefficient_mu 0.086
_exptl_absorpt_correction_T_max 0.9872
_exptl_absorpt_correction_T_min 0.9415
_exptl_absorpt_correction_type multi-scan
_exptl_absorpt_process_details 'Sadabs (Bruker)'
_exptl_crystal_colour colorless
_exptl_crystal_density_diffrn 1.263
_exptl_crystal_density_method 'not measured'
_exptl_crystal_description tablet
_exptl_crystal_F_000 744
_exptl_crystal_size_max 0.35
_exptl_crystal_size_mid 0.25
_exptl_crystal_size_min 0.15
_refine_diff_density_max 0.266
_refine_diff_density_min -0.145
_refine_diff_density_rms 0.032
_refine_ls_extinction_coef 0.0051(14)
_refine_ls_extinction_expression Fc^*^=kFc[1+0.001xFc^2^\l^3^/sin(2\q)]^-1/4^
_refine_ls_extinction_method SHELXL
_refine_ls_goodness_of_fit_ref 0.992
_refine_ls_hydrogen_treatment constr
_refine_ls_matrix_type full
_refine_ls_number_parameters 238
_refine_ls_number_reflns 4455
_refine_ls_number_restraints 0
_refine_ls_restrained_S_all 0.992
_refine_ls_R_factor_all 0.1383
_refine_ls_R_factor_gt 0.0521
_refine_ls_shift/su_max 0.004
_refine_ls_shift/su_mean 0.000
_refine_ls_structure_factor_coef Fsqd
_refine_ls_weighting_details 'calc w=1/[\s^2^(Fo^2^)+(0.0693P)^2^+0.0980P] where P=(Fo^2^+2Fc^2^)/3'
_refine_ls_weighting_scheme calc
_refine_ls_wR_factor_gt 0.1212
_refine_ls_wR_factor_ref 0.1538
_reflns_number_gt 2043
_reflns_number_total 4455
_reflns_threshold_expression >2sigma(I)
_cod_data_source_file b603909j.txt
_cod_data_source_block 3
_cod_depositor_comments
;
The following automatic conversions were performed:

'_symmetry_cell_setting' value 'Monoclinic' changed to 'monoclinic'
according to
/usr/data/users/saulius/automatic-downloads/retrospective/RSC/lib/dictionaries/cif_core.dic
dictionary named 'cif_core.dic' version 2.4.2 from 2011-04-26.

Automatic conversion script
Id: cif_fix_values 2281 2013-09-26 08:29:07Z andrius 
;
_cod_original_sg_symbol_H-M 'P 21/c'
_cod_database_code 1516187

loop_
_symmetry_equiv_pos_as_xyz
'x, y, z'
'-x, y+1/2, -z+1/2'
'-x, -y, -z'
'x, -y-1/2, z-1/2'

loop_
_atom_site_label
_atom_site_type_symbol
_atom_site_fract_x
_atom_site_fract_y
_atom_site_fract_z
_atom_site_U_iso_or_equiv
_atom_site_adp_type
_atom_site_occupancy
_atom_site_symmetry_multiplicity
_atom_site_calc_flag
_atom_site_refinement_flags
O1 O 0.70884(12) 0.37271(10) 0.5743(2) 0.0880(6) Uani 1 1 d .
O2 O 0.81678(11) 0.36211(11) 0.3921(2) 0.0847(5) Uani 1 1 d .
O3 O 0.87949(10) 0.47923(11) 0.06296(17) 0.0725(5) Uani 1 1 d .
O4 O 0.73919(11) 0.43220(12) 0.0599(2) 0.0911(6) Uani 1 1 d .
C1 C 0.87914(12) 0.55567(13) 0.3444(2) 0.0510(5) Uani 1 1 d .
H1A H 0.9132 0.5002 0.3508 0.061 Uiso 1 1 calc R
H1B H 0.9114 0.5957 0.2730 0.061 Uiso 1 1 calc R
C2 C 0.87667(12) 0.59742(13) 0.5080(2) 0.0495(5) Uani 1 1 d .
C3 C 0.95487(14) 0.63579(14) 0.5698(3) 0.0602(6) Uani 1 1 d .
H3 H 1.0070 0.6360 0.5079 0.072 Uiso 1 1 calc R
C4 C 0.95716(17) 0.67322(15) 0.7197(3) 0.0688(6) Uani 1 1 d .
H4 H 1.0103 0.6981 0.7589 0.083 Uiso 1 1 calc R
C5 C 0.88009(18) 0.67369(15) 0.8119(3) 0.0717(7) Uani 1 1 d .
H5 H 0.8809 0.6995 0.9133 0.086 Uiso 1 1 calc R
C6 C 0.80179(15) 0.63574(14) 0.7532(3) 0.0629(6) Uani 1 1 d .
H6 H 0.7501 0.6357 0.8161 0.075 Uiso 1 1 calc R
C7 C 0.79907(13) 0.59753(13) 0.6011(2) 0.0509(5) Uani 1 1 d .
C8 C 0.71197(13) 0.55872(13) 0.5383(2) 0.0551(5) Uani 1 1 d .
H8A H 0.6730 0.6079 0.5064 0.066 Uiso 1 1 calc R
H8B H 0.6823 0.5273 0.6252 0.066 Uiso 1 1 calc R
C9 C 0.72067(12) 0.49394(13) 0.3962(2) 0.0484(5) Uani 1 1 d .
C10 C 0.75642(15) 0.40373(14) 0.4531(3) 0.0565(5) Uani 1 1 d .
C11 C 0.7328(2) 0.28526(16) 0.6367(3) 0.1052(10) Uani 1 1 d .
H11A H 0.7282 0.2414 0.5528 0.158 Uiso 1 1 calc R
H11B H 0.6925 0.2696 0.7221 0.158 Uiso 1 1 calc R
H11C H 0.7936 0.2867 0.6765 0.158 Uiso 1 1 calc R
C12 C 0.62526(13) 0.47854(14) 0.3263(3) 0.0581(6) Uani 1 1 d .
H12A H 0.6264 0.4252 0.2598 0.070 Uiso 1 1 calc R
H12B H 0.5839 0.4673 0.4139 0.070 Uiso 1 1 calc R
C13 C 0.58975(13) 0.55579(14) 0.2282(2) 0.0579(5) Uani 1 1 d .
C14 C 0.49825(15) 0.55871(19) 0.1876(3) 0.0767(7) Uani 1 1 d .
H14 H 0.4595 0.5144 0.2252 0.092 Uiso 1 1 calc R
C15 C 0.46479(18) 0.6267(2) 0.0922(4) 0.0939(9) Uani 1 1 d .
H15 H 0.4037 0.6280 0.0665 0.113 Uiso 1 1 calc R
C16 C 0.5208(2) 0.6924(2) 0.0350(4) 0.0982(9) Uani 1 1 d .
H16 H 0.4980 0.7385 -0.0283 0.118 Uiso 1 1 calc R
C17 C 0.61096(16) 0.68942(16) 0.0719(3) 0.0764(7) Uani 1 1 d .
H17 H 0.6492 0.7334 0.0315 0.092 Uiso 1 1 calc R
C18 C 0.64664(13) 0.62196(14) 0.1688(2) 0.0565(5) Uani 1 1 d .
C19 C 0.74523(12) 0.62424(13) 0.2104(2) 0.0545(5) Uani 1 1 d .
H19A H 0.7544 0.6694 0.2926 0.065 Uiso 1 1 calc R
H19B H 0.7784 0.6433 0.1164 0.065 Uiso 1 1 calc R
C20 C 0.78614(12) 0.53512(12) 0.2701(2) 0.0466(5) Uani 1 1 d .
C21 C 0.79745(14) 0.47463(14) 0.1238(2) 0.0542(5) Uani 1 1 d .
C22 C 0.89658(17) 0.42768(18) -0.0805(3) 0.0869(8) Uani 1 1 d .
H22A H 0.8927 0.3648 -0.0563 0.130 Uiso 1 1 calc R
H22B H 0.9558 0.4413 -0.1199 0.130 Uiso 1 1 calc R
H22C H 0.8525 0.4427 -0.1607 0.130 Uiso 1 1 calc R

loop_
_atom_site_aniso_label
_atom_site_aniso_U_11
_atom_site_aniso_U_22
_atom_site_aniso_U_33
_atom_site_aniso_U_23
_atom_site_aniso_U_13
_atom_site_aniso_U_12
O1 0.1262(15) 0.0610(10) 0.0771(11) 0.0172(9) 0.0289(11) 0.0088(10)
O2 0.0732(11) 0.0640(10) 0.1170(14) 0.0135(10) 0.0150(10) 0.0099(9)
O3 0.0580(10) 0.0959(12) 0.0637(9) -0.0229(8) 0.0122(7) -0.0152(8)
O4 0.0620(11) 0.1099(14) 0.1013(13) -0.0485(11) 0.0061(9) -0.0209(10)
C1 0.0417(11) 0.0541(12) 0.0570(12) -0.0013(10) -0.0014(9) -0.0018(9)
C2 0.0484(12) 0.0457(11) 0.0543(12) 0.0015(9) -0.0081(10) -0.0004(9)
C3 0.0543(13) 0.0619(13) 0.0645(14) 0.0054(11) -0.0135(11) -0.0026(11)
C4 0.0704(16) 0.0654(15) 0.0705(16) 0.0028(12) -0.0268(13) -0.0085(12)
C5 0.0924(19) 0.0620(15) 0.0607(14) -0.0073(12) -0.0146(14) -0.0015(13)
C6 0.0709(15) 0.0576(13) 0.0601(14) -0.0043(11) -0.0026(11) -0.0004(11)
C7 0.0550(12) 0.0448(11) 0.0529(12) 0.0014(9) -0.0048(10) 0.0021(9)
C8 0.0525(12) 0.0540(12) 0.0588(13) -0.0006(10) 0.0051(10) -0.0023(10)
C9 0.0457(11) 0.0477(12) 0.0518(12) -0.0002(9) 0.0003(9) -0.0056(9)
C10 0.0575(13) 0.0501(13) 0.0619(14) -0.0022(11) -0.0021(11) -0.0076(11)
C11 0.163(3) 0.0595(17) 0.093(2) 0.0252(15) 0.0071(19) 0.0058(17)
C12 0.0467(12) 0.0624(14) 0.0651(13) -0.0055(11) 0.0042(10) -0.0100(10)
C13 0.0444(12) 0.0659(14) 0.0635(13) -0.0088(11) -0.0059(10) 0.0019(10)
C14 0.0485(14) 0.0927(18) 0.0888(17) -0.0156(15) -0.0052(12) 0.0000(13)
C15 0.0577(16) 0.113(2) 0.111(2) -0.0213(19) -0.0306(15) 0.0222(17)
C16 0.085(2) 0.094(2) 0.116(2) -0.0031(18) -0.0373(17) 0.0243(18)
C17 0.0736(17) 0.0694(16) 0.0861(17) 0.0038(13) -0.0177(13) 0.0109(13)
C18 0.0496(12) 0.0569(13) 0.0631(13) -0.0047(11) -0.0070(10) 0.0034(10)
C19 0.0520(12) 0.0536(13) 0.0579(12) 0.0029(10) -0.0012(10) -0.0061(9)
C20 0.0407(11) 0.0474(11) 0.0517(11) -0.0015(9) -0.0024(9) -0.0022(8)
C21 0.0463(12) 0.0540(13) 0.0622(13) -0.0027(10) -0.0022(10) -0.0035(10)
C22 0.0818(17) 0.109(2) 0.0701(16) -0.0302(15) 0.0170(13) -0.0091(15)

loop_
_atom_type_symbol
_atom_type_description
_atom_type_scat_dispersion_real
_atom_type_scat_dispersion_imag
_atom_type_scat_source
C C 0.0033 0.0016 'International Tables Vol C Tables 4.2.6.8 and 6.1.1.4'
H H 0.0000 0.0000 'International Tables Vol C Tables 4.2.6.8 and 6.1.1.4'
O O 0.0106 0.0060 'International Tables Vol C Tables 4.2.6.8 and 6.1.1.4'

loop_
_geom_angle_atom_site_label_1
_geom_angle_atom_site_label_2
_geom_angle_atom_site_label_3
_geom_angle
C10 O1 C11 117.42(19)
C21 O3 C22 117.02(16)
C2 C1 C20 115.14(15)
C2 C1 H1A 108.5
C20 C1 H1A 108.5
C2 C1 H1B 108.5
C20 C1 H1B 108.5
H1A C1 H1B 107.5
C7 C2 C3 118.80(19)
C7 C2 C1 122.11(17)
C3 C2 C1 119.08(17)
C4 C3 C2 121.7(2)
C4 C3 H3 119.2
C2 C3 H3 119.2
C3 C4 C5 119.6(2)
C3 C4 H4 120.2
C5 C4 H4 120.2
C4 C5 C6 119.8(2)
C4 C5 H5 120.1
C6 C5 H5 120.1
C5 C6 C7 120.9(2)
C5 C6 H6 119.5
C7 C6 H6 119.5
C2 C7 C6 119.25(18)
C2 C7 C8 120.93(17)
C6 C7 C8 119.81(18)
C7 C8 C9 115.89(16)
C7 C8 H8A 108.3
C9 C8 H8A 108.3
C7 C8 H8B 108.3
C9 C8 H8B 108.3
H8A C8 H8B 107.4
C10 C9 C8 110.13(16)
C10 C9 C12 107.72(16)
C8 C9 C12 107.85(15)
C10 C9 C20 110.00(16)
C8 C9 C20 109.14(15)
C12 C9 C20 111.96(15)
O2 C10 O1 122.9(2)
O2 C10 C9 125.6(2)
O1 C10 C9 111.30(19)
O1 C11 H11A 109.5
O1 C11 H11B 109.5
H11A C11 H11B 109.5
O1 C11 H11C 109.5
H11A C11 H11C 109.5
H11B C11 H11C 109.5
C13 C12 C9 114.19(16)
C13 C12 H12A 108.7
C9 C12 H12A 108.7
C13 C12 H12B 108.7
C9 C12 H12B 108.7
H12A C12 H12B 107.6
C18 C13 C14 118.7(2)
C18 C13 C12 121.64(18)
C14 C13 C12 119.5(2)
C15 C14 C13 120.6(2)
C15 C14 H14 119.7
C13 C14 H14 119.7
C16 C15 C14 120.6(2)
C16 C15 H15 119.7
C14 C15 H15 119.7
C17 C16 C15 119.3(3)
C17 C16 H16 120.4
C15 C16 H16 120.4
C16 C17 C18 121.5(3)
C16 C17 H17 119.3
C18 C17 H17 119.3
C13 C18 C17 119.3(2)
C13 C18 C19 121.63(18)
C17 C18 C19 119.1(2)
C18 C19 C20 115.91(16)
C18 C19 H19A 108.3
C20 C19 H19A 108.3
C18 C19 H19B 108.3
C20 C19 H19B 108.3
H19A C19 H19B 107.4
C21 C20 C1 109.85(15)
C21 C20 C19 107.07(15)
C1 C20 C19 108.03(15)
C21 C20 C9 112.17(15)
C1 C20 C9 111.34(15)
C19 C20 C9 108.20(15)
O4 C21 O3 121.38(19)
O4 C21 C20 126.07(19)
O3 C21 C20 112.32(17)
O3 C22 H22A 109.5
O3 C22 H22B 109.5
H22A C22 H22B 109.5
O3 C22 H22C 109.5
H22A C22 H22C 109.5
H22B C22 H22C 109.5

loop_
_geom_bond_atom_site_label_1
_geom_bond_atom_site_label_2
_geom_bond_distance
O1 C10 1.318(2)
O1 C11 1.447(3)
O2 C10 1.202(2)
O3 C21 1.320(2)
O3 C22 1.446(2)
O4 C21 1.194(2)
C1 C2 1.501(3)
C1 C20 1.540(2)
C1 H1A 0.9700
C1 H1B 0.9700
C2 C7 1.389(3)
C2 C3 1.390(3)
C3 C4 1.370(3)
C3 H3 0.9300
C4 C5 1.379(3)
C4 H4 0.9300
C5 C6 1.380(3)
C5 H5 0.9300
C6 C7 1.392(3)
C6 H6 0.9300
C7 C8 1.507(3)
C8 C9 1.535(3)
C8 H8A 0.9700
C8 H8B 0.9700
C9 C10 1.520(3)
C9 C12 1.545(3)
C9 C20 1.559(3)
C11 H11A 0.9600
C11 H11B 0.9600
C11 H11C 0.9600
C12 C13 1.507(3)
C12 H12A 0.9700
C12 H12B 0.9700
C13 C18 1.389(3)
C13 C14 1.397(3)
C14 C15 1.380(4)
C14 H14 0.9300
C15 C16 1.370(4)
C15 H15 0.9300
C16 C17 1.371(3)
C16 H16 0.9300
C17 C18 1.393(3)
C17 H17 0.9300
C18 C19 1.501(3)
C19 C20 1.542(3)
C19 H19A 0.9700
C19 H19B 0.9700
C20 C21 1.528(3)
C22 H22A 0.9600
C22 H22B 0.9600
C22 H22C 0.9600

loop_
_geom_torsion_atom_site_label_1
_geom_torsion_atom_site_label_2
_geom_torsion_atom_site_label_3
_geom_torsion_atom_site_label_4
_geom_torsion
C20 C1 C2 C7 14.9(3)
C20 C1 C2 C3 -166.29(17)
C7 C2 C3 C4 0.2(3)
C1 C2 C3 C4 -178.64(19)
C2 C3 C4 C5 -0.4(3)
C3 C4 C5 C6 0.7(3)
C4 C5 C6 C7 -0.6(3)
C3 C2 C7 C6 -0.1(3)
C1 C2 C7 C6 178.67(18)
C3 C2 C7 C8 178.59(18)
C1 C2 C7 C8 -2.6(3)
C5 C6 C7 C2 0.3(3)
C5 C6 C7 C8 -178.39(19)
C2 C7 C8 C9 19.2(3)
C6 C7 C8 C9 -162.08(18)
C7 C8 C9 C10 75.1(2)
C7 C8 C9 C12 -167.61(16)
C7 C8 C9 C20 -45.8(2)
C11 O1 C10 O2 1.2(3)
C11 O1 C10 C9 177.38(19)
C8 C9 C10 O2 -132.4(2)
C12 C9 C10 O2 110.2(2)
C20 C9 C10 O2 -12.1(3)
C8 C9 C10 O1 51.6(2)
C12 C9 C10 O1 -65.8(2)
C20 C9 C10 O1 171.89(16)
C10 C9 C12 C13 -165.52(17)
C8 C9 C12 C13 75.6(2)
C20 C9 C12 C13 -44.4(2)
C9 C12 C13 C18 17.4(3)
C9 C12 C13 C14 -166.34(18)
C18 C13 C14 C15 -0.9(3)
C12 C13 C14 C15 -177.3(2)
C13 C14 C15 C16 0.3(4)
C14 C15 C16 C17 0.7(4)
C15 C16 C17 C18 -1.2(4)
C14 C13 C18 C17 0.5(3)
C12 C13 C18 C17 176.77(19)
C14 C13 C18 C19 178.60(19)
C12 C13 C18 C19 -5.1(3)
C16 C17 C18 C13 0.6(3)
C16 C17 C18 C19 -177.6(2)
C13 C18 C19 C20 20.6(3)
C17 C18 C19 C20 -161.31(19)
C2 C1 C20 C21 -167.30(16)
C2 C1 C20 C19 76.2(2)
C2 C1 C20 C9 -42.4(2)
C18 C19 C20 C21 75.3(2)
C18 C19 C20 C1 -166.44(16)
C18 C19 C20 C9 -45.8(2)
C10 C9 C20 C21 59.7(2)
C8 C9 C20 C21 -179.40(15)
C12 C9 C20 C21 -60.1(2)
C10 C9 C20 C1 -63.89(19)
C8 C9 C20 C1 57.0(2)
C12 C9 C20 C1 176.37(16)
C10 C9 C20 C19 177.55(15)
C8 C9 C20 C19 -61.53(19)
C12 C9 C20 C19 57.80(19)
C22 O3 C21 O4 -2.5(3)
C22 O3 C21 C20 -177.28(18)
C1 C20 C21 O4 163.7(2)
C19 C20 C21 O4 -79.2(3)
C9 C20 C21 O4 39.3(3)
C1 C20 C21 O3 -21.8(2)
C19 C20 C21 O3 95.27(19)
C9 C20 C21 O3 -146.19(17)
